data_7710455
loop_
_publ_author_name
'Riffel, Madeline N.'
'Siegel, Lukas'
'Oliver, Allen Grayson'
'Tsui, Emily Y.'

_publ_section_title
;
 Cluster Self-Assembly and Anion Binding by Metal Complexes of
 Non-Innocent Thiazolidinyl-Thiolate Ligands
;
_journal_name_full 'Dalton Transactions'
_journal_paper_doi 10.1039/D2DT01339H
_journal_year 2022
_chemical_formula_moiety 'C39 H54 N9 S6 Zn3, 3(C F3 O3 S)'
_chemical_formula_sum 'C42 H54 F9 N9 O9 S9 Zn3'
_chemical_formula_weight 1484.59
_space_group_crystal_system triclinic
_space_group_IT_number 2
_space_group_name_Hall '-P 1'
_space_group_name_H-M_alt 'P -1'
_atom_sites_solution_hydrogens mixed
_atom_sites_solution_primary dual
_audit_creation_date 2022-04-13
_audit_creation_method
;
Olex2 1.3
(compiled 2020.11.12 svn.r5f609507 for OlexSys, GUI svn.r6408)
;
_audit_update_record
;
2022-04-20 deposited with the CCDC.	2022-06-08 downloaded from the CCDC.
;
_cell_angle_alpha 91.153(3)
_cell_angle_beta 104.608(3)
_cell_angle_gamma 116.404(3)
_cell_formula_units_Z 2
_cell_length_a 12.1151(10)
_cell_length_b 12.5801(11)
_cell_length_c 23.7692(19)
_cell_measurement_reflns_used 9914
_cell_measurement_temperature 119.98
_cell_measurement_theta_max 28.24
_cell_measurement_theta_min 2.36
_cell_volume 3103.1(5)
_computing_molecular_graphics 'Olex2 1.3 (Dolomanov et al., 2009)'
_computing_publication_material 'Olex2 1.3 (Dolomanov et al., 2009)'
_computing_structure_refinement 'SHELXL 2018/3 (Sheldrick, 2015)'
_computing_structure_solution 'SHELXT  (Sheldrick, 2015)'
_diffrn_ambient_temperature 119.98
_diffrn_measured_fraction_theta_full 1.000
_diffrn_measured_fraction_theta_max 0.998
_diffrn_measurement_device_type 'Bruker APEX-II CCD'
_diffrn_measurement_method '\f and \w scans'
_diffrn_radiation_type MoK\a
_diffrn_radiation_wavelength 0.71073
_diffrn_reflns_av_R_equivalents 0.0278
_diffrn_reflns_av_unetI/netI 0.0208
_diffrn_reflns_Laue_measured_fraction_full 1.000
_diffrn_reflns_Laue_measured_fraction_max 0.998
_diffrn_reflns_limit_h_max 16
_diffrn_reflns_limit_h_min -16
_diffrn_reflns_limit_k_max 16
_diffrn_reflns_limit_k_min -16
_diffrn_reflns_limit_l_max 31
_diffrn_reflns_limit_l_min -31
_diffrn_reflns_number 81797
_diffrn_reflns_point_group_measured_fraction_full 1.000
_diffrn_reflns_point_group_measured_fraction_max 0.998
_diffrn_reflns_theta_full 25.242
_diffrn_reflns_theta_max 28.270
_diffrn_reflns_theta_min 1.829
_diffrn_standards_number 0
_exptl_absorpt_coefficient_mu 1.535
_exptl_absorpt_correction_T_max 0.7457
_exptl_absorpt_correction_T_min 0.6780
_exptl_absorpt_correction_type multi-scan
_exptl_absorpt_process_details
;
SADABS-2016/2 (Bruker,2016) was used for absorption correction.
wR2(int) was 0.0578 before and 0.0474 after correction.
The Ratio of minimum to maximum transmission is 0.9092.
The \l/2 correction factor is Not present.
;
_exptl_crystal_colour colourless
_exptl_crystal_colour_primary colourless
_exptl_crystal_density_diffrn 1.589
_exptl_crystal_description Plates
_exptl_crystal_F_000 1512
_exptl_crystal_size_max 0.284
_exptl_crystal_size_mid 0.228
_exptl_crystal_size_min 0.191
_refine_diff_density_max 1.037
_refine_diff_density_min -0.841
_refine_diff_density_rms 0.069
_refine_ls_extinction_method none
_refine_ls_goodness_of_fit_ref 1.056
_refine_ls_hydrogen_treatment mixed
_refine_ls_matrix_type full
_refine_ls_number_parameters 776
_refine_ls_number_reflns 15334
_refine_ls_number_restraints 78
_refine_ls_restrained_S_all 1.066
_refine_ls_R_factor_all 0.0347
_refine_ls_R_factor_gt 0.0310
_refine_ls_shift/su_max 0.003
_refine_ls_shift/su_mean 0.000
_refine_ls_structure_factor_coef Fsqd
_refine_ls_weighting_details 'w=1/[\s^2^(Fo^2^)+(0.0238P)^2^+4.5173P] where P=(Fo^2^+2Fc^2^)/3'
_refine_ls_weighting_scheme calc
_refine_ls_wR_factor_gt 0.0707
_refine_ls_wR_factor_ref 0.0723
_reflns_Friedel_coverage 0.000
_reflns_number_gt 14022
_reflns_number_total 15334
_reflns_threshold_expression 'I > 2\s(I)'
_cod_data_source_file d2dt01339h2.cif
_cod_data_source_block mr_1_286_a
_cod_database_code 7710455
_shelx_shelxl_version_number 2018/3
_shelx_space_group_comment
;
The symmetry employed for this shelxl refinement is uniquely defined
by the following loop, which should always be used as a source of
symmetry information in preference to the above space-group names.
They are only intended as comments.
;
_shelx_estimated_absorpt_t_max 0.758
_shelx_estimated_absorpt_t_min 0.670
_olex2_refinement_description
;
1. Fixed Uiso
 At 1.2 times of:
  All C(H) groups, All C(H,H) groups
 At 1.5 times of:
  All C(H,H,H) groups
2. Uiso/Uaniso restraints and constraints
F1 \\sim F1A \\sim F2 \\sim F2A \\sim F3 \\sim F3A \\sim C40: within 2A with
sigma of 0.005 and sigma for terminal atoms of 0.01 within 2A
3. Others
 Sof(F1A)=Sof(F2A)=Sof(F3A)=1-FVAR(1)
 Sof(F1)=Sof(F2)=Sof(F3)=FVAR(1)
4.a Secondary CH2 refined with riding coordinates:
 C1(H1A,H1B), C2(H2A,H2B), C10(H10A,H10B), C11(H11A,H11B), C14(H14A,H14B),
 C15(H15A,H15B), C23(H23A,H23B), C24(H24A,H24B), C27(H27A,H27B), C28(H28A,H28B),
  C36(H36A,H36B), C37(H37A,H37B)
4.b Aromatic/amide H refined with riding coordinates:
 C5(H5), C6(H6), C7(H7A), C18(H18), C19(H19), C20(H20), C31(H31), C32(H32),
 C33(H33)
4.c Idealised Me refined as rotating group:
 C12(H12A,H12B,H12C), C13(H13A,H13B,H13C), C25(H25A,H25B,H25C), C26(H26A,H26B,
 H26C), C38(H38A,H38B,H38C), C39(H39A,H39B,H39C)
;
_smtbx_masks_void_probe_radius 1.2
_smtbx_masks_void_truncation_radius 1.2
_olex2_submission_special_instructions 'No special instructions were received'

loop_
_space_group_symop_operation_xyz
'x, y, z'
'-x, -y, -z'

loop_
_atom_site_label
_atom_site_type_symbol
_atom_site_fract_x
_atom_site_fract_y
_atom_site_fract_z
_atom_site_U_iso_or_equiv
_atom_site_adp_type
_atom_site_occupancy
_atom_site_site_symmetry_order
_atom_site_calc_flag
_atom_site_refinement_flags_posn
_atom_site_refinement_flags_adp
_atom_site_refinement_flags_occupancy
_atom_site_disorder_assembly
_atom_site_disorder_group
Zn1 Zn 0.25444(2) 0.88286(2) 0.73175(2) 0.01194(5) Uani 1 1 d . . . . .
Zn2 Zn 0.20019(2) 0.57961(2) 0.79289(2) 0.01176(5) Uani 1 1 d . . . . .
Zn3 Zn 0.43190(2) 0.68972(2) 0.68996(2) 0.01349(5) Uani 1 1 d . . . . .
S1 S 0.43297(6) 1.22576(5) 0.87261(2) 0.02522(11) Uani 1 1 d . . . . .
S2 S 0.11988(4) 0.71916(4) 0.76897(2) 0.01293(8) Uani 1 1 d . . . . .
S3 S 0.43829(5) 0.63127(5) 0.98819(2) 0.02033(10) Uani 1 1 d . . . . .
S4 S 0.30920(4) 0.53488(4) 0.73621(2) 0.01478(9) Uani 1 1 d . . . . .
S5 S 0.87666(5) 0.82705(5) 0.74564(3) 0.02623(11) Uani 1 1 d . . . . .
S6 S 0.40646(5) 0.86405(4) 0.69285(2) 0.01622(9) Uani 1 1 d . . . . .
N1 N 0.38295(16) 1.01940(15) 0.81295(7) 0.0159(3) Uani 1 1 d . . . . .
N2 N 0.19209(15) 1.01337(14) 0.73027(7) 0.0127(3) Uani 1 1 d . . . . .
N3 N 0.15855(16) 0.87275(15) 0.64019(7) 0.0157(3) Uani 1 1 d . . . . .
N4 N 0.35446(16) 0.66330(14) 0.87765(7) 0.0137(3) Uani 1 1 d . . . . .
N5 N 0.15818(15) 0.44859(14) 0.84906(7) 0.0134(3) Uani 1 1 d . . . . .
N6 N -0.00335(15) 0.45678(14) 0.75732(7) 0.0136(3) Uani 1 1 d . . . . .
N7 N 0.63427(16) 0.76572(15) 0.74646(7) 0.0161(3) Uani 1 1 d . . . . .
N8 N 0.54078(16) 0.71098(14) 0.63140(7) 0.0158(3) Uani 1 1 d . . . . .
N9 N 0.29803(16) 0.57387(14) 0.61013(7) 0.0160(3) Uani 1 1 d . . . . .
C1 C 0.48870(19) 1.11608(18) 0.79529(9) 0.0197(4) Uani 1 1 d . . . . .
H1A H 0.453157 1.137757 0.757652 0.024 Uiso 1 1 calc R U . . .
H1B H 0.550165 1.087941 0.789679 0.024 Uiso 1 1 calc R U . . .
C2 C 0.5579(2) 1.2257(2) 0.84354(10) 0.0275(5) Uani 1 1 d . . . . .
H2A H 0.598812 1.300370 0.827065 0.033 Uiso 1 1 calc R U . . .
H2B H 0.625118 1.218844 0.874732 0.033 Uiso 1 1 calc R U . . .
C3 C 0.31131(19) 1.07358(17) 0.83288(8) 0.0163(4) Uani 1 1 d . . . . .
C4 C 0.21962(18) 1.08459(17) 0.77894(8) 0.0150(4) Uani 1 1 d . . . . .
C5 C 0.1661(2) 1.16243(18) 0.77953(9) 0.0199(4) Uani 1 1 d . . . . .
H5 H 0.186386 1.213452 0.814617 0.024 Uiso 1 1 calc R U . . .
C6 C 0.08323(19) 1.16364(18) 0.72815(10) 0.0201(4) Uani 1 1 d . . . . .
H6 H 0.042521 1.213103 0.727947 0.024 Uiso 1 1 calc R U . . .
C7 C 0.05904(19) 1.09226(18) 0.67639(9) 0.0184(4) Uani 1 1 d . . . . .
H7A H 0.004648 1.094478 0.640320 0.022 Uiso 1 1 calc R U . . .
C8 C 0.11638(18) 1.01825(17) 0.67904(8) 0.0145(3) Uani 1 1 d . . . . .
C9 C 0.11018(19) 0.94379(18) 0.62727(8) 0.0172(4) Uani 1 1 d . . . . .
C10 C 0.1880(2) 0.81133(19) 0.59770(8) 0.0198(4) Uani 1 1 d . . . . .
H10A H 0.154641 0.824323 0.557336 0.024 Uiso 1 1 calc R U . . .
H10B H 0.148165 0.723938 0.599063 0.024 Uiso 1 1 calc R U . . .
C11 C 0.3346(2) 0.86488(19) 0.61502(9) 0.0204(4) Uani 1 1 d . . . . .
H11A H 0.371444 0.948637 0.606893 0.024 Uiso 1 1 calc R U . . .
H11B H 0.358035 0.818747 0.590277 0.024 Uiso 1 1 calc R U . . .
C12 C 0.2373(2) 1.0003(2) 0.87355(9) 0.0236(4) Uani 1 1 d . . . . .
H12A H 0.297876 0.995771 0.908391 0.035 Uiso 1 1 calc R U . . .
H12B H 0.175841 0.919112 0.852710 0.035 Uiso 1 1 calc R U . . .
H12C H 0.190640 1.038982 0.885669 0.035 Uiso 1 1 calc R U . . .
C13 C 0.0569(3) 0.9635(3) 0.56658(10) 0.0356(6) Uani 1 1 d . . . . .
H13A H 0.120453 1.038233 0.558027 0.053 Uiso 1 1 calc R U . . .
H13B H -0.022224 0.969218 0.564186 0.053 Uiso 1 1 calc R U . . .
H13C H 0.037586 0.896097 0.537862 0.053 Uiso 1 1 calc R U . . .
C14 C 0.3106(2) 0.72287(18) 0.91495(9) 0.0187(4) Uani 1 1 d . . . . .
H14A H 0.220344 0.668763 0.913591 0.022 Uiso 1 1 calc R U . . .
H14B H 0.314512 0.797082 0.900163 0.022 Uiso 1 1 calc R U . . .
C15 C 0.3976(2) 0.75349(19) 0.97809(9) 0.0231(4) Uani 1 1 d . . . . .
H15A H 0.351814 0.758683 1.006294 0.028 Uiso 1 1 calc R U . . .
H15B H 0.476232 0.831034 0.983786 0.028 Uiso 1 1 calc R U . . .
C16 C 0.37724(18) 0.57108(16) 0.90845(8) 0.0142(3) Uani 1 1 d . . . . .
C17 C 0.24947(18) 0.45569(17) 0.89566(8) 0.0149(3) Uani 1 1 d . . . . .
C18 C 0.2288(2) 0.36220(18) 0.92920(9) 0.0202(4) Uani 1 1 d . . . . .
H18 H 0.295169 0.366979 0.962180 0.024 Uiso 1 1 calc R U . . .
C19 C 0.1086(2) 0.26263(19) 0.91284(10) 0.0225(4) Uani 1 1 d . . . . .
H19 H 0.092159 0.197458 0.934575 0.027 Uiso 1 1 calc R U . . .
C20 C 0.01129(19) 0.25703(18) 0.86466(9) 0.0187(4) Uani 1 1 d . . . . .
H20 H -0.072019 0.189667 0.853738 0.022 Uiso 1 1 calc R U . . .
C21 C 0.03971(17) 0.35244(16) 0.83330(8) 0.0145(3) Uani 1 1 d . . . . .
C22 C -0.05337(17) 0.36505(16) 0.78229(8) 0.0142(3) Uani 1 1 d . . . . .
C23 C -0.08209(18) 0.49395(17) 0.71325(9) 0.0165(4) Uani 1 1 d . . . . .
H23A H -0.150826 0.496196 0.727822 0.020 Uiso 1 1 calc R U . . .
H23B H -0.123360 0.435522 0.676507 0.020 Uiso 1 1 calc R U . . .
C24 C 0.00322(18) 0.61846(17) 0.70097(8) 0.0160(4) Uani 1 1 d . . . . .
H24A H -0.051709 0.654104 0.681263 0.019 Uiso 1 1 calc R U . . .
H24B H 0.050290 0.610574 0.673944 0.019 Uiso 1 1 calc R U . . .
C25 C 0.47596(19) 0.54603(18) 0.88999(9) 0.0184(4) Uani 1 1 d . . . . .
H25A H 0.556561 0.620865 0.897241 0.028 Uiso 1 1 calc R U . . .
H25B H 0.442905 0.513402 0.848006 0.028 Uiso 1 1 calc R U . . .
H25C H 0.491985 0.487708 0.912831 0.028 Uiso 1 1 calc R U . . .
C26 C -0.19360(18) 0.27776(18) 0.76519(9) 0.0199(4) Uani 1 1 d . . . . .
H26A H -0.243918 0.321609 0.762395 0.030 Uiso 1 1 calc R U . . .
H26B H -0.210992 0.224638 0.794947 0.030 Uiso 1 1 calc R U . . .
H26C H -0.217890 0.229771 0.726992 0.030 Uiso 1 1 calc R U . . .
C27 C 0.6633(2) 0.6676(2) 0.76596(10) 0.0227(4) Uani 1 1 d . . . . .
H27A H 0.633736 0.604815 0.732034 0.027 Uiso 1 1 calc R U . . .
H27B H 0.618375 0.630672 0.795338 0.027 Uiso 1 1 calc R U . . .
C28 C 0.8080(2) 0.7208(2) 0.79297(11) 0.0320(5) Uani 1 1 d . . . . .
H28A H 0.835529 0.657532 0.793714 0.038 Uiso 1 1 calc R U . . .
H28B H 0.834553 0.761902 0.833638 0.038 Uiso 1 1 calc R U . . .
C29 C 0.72438(18) 0.83592(18) 0.71377(9) 0.0177(4) Uani 1 1 d . . . . .
C30 C 0.66731(19) 0.77862(18) 0.64907(9) 0.0189(4) Uani 1 1 d . . . . .
C31 C 0.7393(2) 0.7983(2) 0.60924(11) 0.0330(5) Uani 1 1 d . . . . .
H31 H 0.830258 0.845962 0.621923 0.040 Uiso 1 1 calc R U . . .
C32 C 0.6756(3) 0.7471(3) 0.55115(11) 0.0381(6) Uani 1 1 d . . . . .
H32 H 0.722461 0.761709 0.523119 0.046 Uiso 1 1 calc R U . . .
C33 C 0.5426(2) 0.6738(2) 0.53349(10) 0.0284(5) Uani 1 1 d . . . . .
H33 H 0.497814 0.636862 0.493737 0.034 Uiso 1 1 calc R U . . .
C34 C 0.4776(2) 0.65638(18) 0.57542(9) 0.0187(4) Uani 1 1 d . . . . .
C35 C 0.33706(19) 0.57404(17) 0.56512(9) 0.0177(4) Uani 1 1 d . . . . .
C36 C 0.17216(19) 0.49034(18) 0.61492(9) 0.0193(4) Uani 1 1 d . . . . .
H36A H 0.123809 0.428444 0.579417 0.023 Uiso 1 1 calc R U . . .
H36B H 0.122366 0.533662 0.618072 0.023 Uiso 1 1 calc R U . . .
C37 C 0.19027(19) 0.43093(17) 0.66959(9) 0.0188(4) Uani 1 1 d . . . . .
H37A H 0.217066 0.370128 0.661005 0.023 Uiso 1 1 calc R U . . .
H37B H 0.106166 0.388222 0.677688 0.023 Uiso 1 1 calc R U . . .
C38 C 0.7505(2) 0.96693(18) 0.71927(10) 0.0216(4) Uani 1 1 d . . . . .
H38A H 0.787598 1.003048 0.760826 0.032 Uiso 1 1 calc R U . . .
H38B H 0.669601 0.970430 0.703096 0.032 Uiso 1 1 calc R U . . .
H38C H 0.811208 1.011247 0.697423 0.032 Uiso 1 1 calc R U . . .
C39 C 0.2589(2) 0.5007(2) 0.50550(10) 0.0295(5) Uani 1 1 d . . . . .
H39A H 0.171150 0.446656 0.506326 0.044 Uiso 1 1 calc R U . . .
H39B H 0.298509 0.453407 0.494786 0.044 Uiso 1 1 calc R U . . .
H39C H 0.255792 0.554282 0.476431 0.044 Uiso 1 1 calc R U . . .
S7 S 0.15157(5) 0.78441(5) 0.42444(2) 0.02315(11) Uani 1 1 d . . . . .
F1 F 0.3331(3) 0.9735(2) 0.50072(12) 0.0401(7) Uani 0.768(6) 1 d . U P A 1
F1A F 0.3891(8) 0.9065(9) 0.4248(5) 0.057(2) Uani 0.232(6) 1 d . U P A 2
F2 F 0.4017(2) 0.8694(3) 0.46203(19) 0.0691(11) Uani 0.768(6) 1 d . U P A 1
F2A F 0.2876(11) 1.0031(8) 0.4223(5) 0.055(2) Uani 0.232(6) 1 d . U P A 2
F3 F 0.3457(4) 0.9831(3) 0.41280(11) 0.0650(12) Uani 0.768(6) 1 d . U P A 1
F3A F 0.3576(11) 0.9293(12) 0.5012(5) 0.067(3) Uani 0.232(6) 1 d . U P A 2
O1 O 0.07473(19) 0.8325(2) 0.44102(8) 0.0441(5) Uani 1 1 d . . . . .
O2 O 0.1603(2) 0.69416(18) 0.45792(12) 0.0580(6) Uani 1 1 d . . . . .
O3 O 0.12773(17) 0.76141(18) 0.36190(8) 0.0393(5) Uani 1 1 d . . . . .
C40 C 0.3135(3) 0.9100(2) 0.44973(11) 0.0350(6) Uani 1 1 d . U . . .
S8 S 0.47965(6) 0.34433(5) 0.67705(3) 0.03371(14) Uani 1 1 d . . . . .
F4 F 0.62453(16) 0.32627(17) 0.61619(8) 0.0516(4) Uani 1 1 d . . . . .
F5 F 0.53635(16) 0.17191(14) 0.65816(7) 0.0402(4) Uani 1 1 d . . . . .
F6 F 0.42318(17) 0.20085(16) 0.58069(7) 0.0507(4) Uani 1 1 d . . . . .
O4 O 0.58783(19) 0.38846(17) 0.72946(9) 0.0395(4) Uani 1 1 d . . . . .
O5 O 0.3589(2) 0.2556(2) 0.68346(13) 0.0620(7) Uani 1 1 d . . . . .
O6 O 0.4717(2) 0.43503(19) 0.64270(11) 0.0563(6) Uani 1 1 d . . . . .
C41 C 0.5180(2) 0.2566(2) 0.63061(11) 0.0331(5) Uani 1 1 d . . . . .
S9 S 0.66112(5) 0.95688(5) 0.88910(2) 0.01933(10) Uani 1 1 d . . . . .
F7 F 0.74359(17) 0.89169(18) 0.98837(7) 0.0508(4) Uani 1 1 d . . . . .
F8 F 0.8400(2) 1.08068(19) 0.98675(9) 0.0770(7) Uani 1 1 d . . . . .
F9 F 0.88240(17) 0.9646(2) 0.93991(9) 0.0671(6) Uani 1 1 d . . . . .
O7 O 0.61405(17) 0.83525(15) 0.86185(7) 0.0310(4) Uani 1 1 d . . . . .
O8 O 0.72765(16) 1.04816(16) 0.85705(8) 0.0335(4) Uani 1 1 d . . . . .
O9 O 0.57009(17) 0.97455(17) 0.91185(8) 0.0328(4) Uani 1 1 d . . . . .
C42 C 0.7879(2) 0.9744(3) 0.95466(11) 0.0371(6) Uani 1 1 d . . . . .
H7 H 0.649(2) 0.813(2) 0.7796(11) 0.019(6) Uiso 1 1 d . . . . .
H1 H 0.419(2) 0.998(2) 0.8417(11) 0.020(6) Uiso 1 1 d . . . . .
H4 H 0.423(3) 0.712(2) 0.8726(11) 0.023(6) Uiso 1 1 d . . . . .

loop_
_atom_site_aniso_label
_atom_site_aniso_U_11
_atom_site_aniso_U_22
_atom_site_aniso_U_33
_atom_site_aniso_U_23
_atom_site_aniso_U_13
_atom_site_aniso_U_12
Zn1 0.01404(10) 0.01171(10) 0.01109(10) 0.00265(7) 0.00333(8) 0.00698(8)
Zn2 0.01022(10) 0.01181(10) 0.01251(10) 0.00409(7) 0.00306(8) 0.00455(8)
Zn3 0.01210(10) 0.01421(10) 0.01371(10) 0.00122(8) 0.00500(8) 0.00512(8)
S1 0.0286(3) 0.0204(2) 0.0206(2) -0.00793(19) -0.0024(2) 0.0117(2)
S2 0.0135(2) 0.0127(2) 0.0130(2) 0.00316(16) 0.00358(16) 0.00654(17)
S3 0.0239(2) 0.0191(2) 0.0130(2) 0.00309(17) -0.00135(18) 0.0093(2)
S4 0.0125(2) 0.0152(2) 0.0165(2) 0.00321(16) 0.00520(17) 0.00575(17)
S5 0.0137(2) 0.0295(3) 0.0360(3) 0.0063(2) 0.0080(2) 0.0100(2)
S6 0.0176(2) 0.0168(2) 0.0173(2) 0.00235(17) 0.00672(18) 0.00971(18)
N1 0.0180(8) 0.0169(8) 0.0135(7) 0.0020(6) 0.0022(6) 0.0101(7)
N2 0.0121(7) 0.0118(7) 0.0142(7) 0.0033(6) 0.0037(6) 0.0056(6)
N3 0.0165(8) 0.0185(8) 0.0118(7) 0.0019(6) 0.0039(6) 0.0078(6)
N4 0.0123(7) 0.0117(7) 0.0145(7) 0.0042(6) 0.0026(6) 0.0040(6)
N5 0.0107(7) 0.0120(7) 0.0160(7) 0.0037(6) 0.0045(6) 0.0035(6)
N6 0.0114(7) 0.0132(7) 0.0158(7) 0.0023(6) 0.0031(6) 0.0057(6)
N7 0.0140(8) 0.0175(8) 0.0162(8) 0.0018(6) 0.0059(6) 0.0060(6)
N8 0.0186(8) 0.0155(8) 0.0167(8) 0.0034(6) 0.0080(6) 0.0093(6)
N9 0.0157(8) 0.0153(8) 0.0167(8) 0.0015(6) 0.0040(6) 0.0073(6)
C1 0.0157(9) 0.0175(9) 0.0199(9) -0.0008(7) 0.0026(7) 0.0040(8)
C2 0.0221(11) 0.0224(11) 0.0274(11) -0.0045(9) 0.0008(9) 0.0051(9)
C3 0.0203(9) 0.0145(9) 0.0152(9) -0.0009(7) 0.0030(7) 0.0103(8)
C4 0.0154(9) 0.0137(8) 0.0167(9) 0.0038(7) 0.0059(7) 0.0067(7)
C5 0.0210(10) 0.0167(9) 0.0240(10) 0.0005(8) 0.0075(8) 0.0100(8)
C6 0.0179(9) 0.0162(9) 0.0302(11) 0.0074(8) 0.0085(8) 0.0103(8)
C7 0.0147(9) 0.0205(9) 0.0218(10) 0.0100(8) 0.0061(7) 0.0092(8)
C8 0.0135(8) 0.0151(8) 0.0156(9) 0.0065(7) 0.0054(7) 0.0064(7)
C9 0.0157(9) 0.0231(10) 0.0133(9) 0.0048(7) 0.0038(7) 0.0096(8)
C10 0.0276(11) 0.0224(10) 0.0126(9) 0.0018(7) 0.0061(8) 0.0143(9)
C11 0.0284(11) 0.0235(10) 0.0173(9) 0.0075(8) 0.0117(8) 0.0160(9)
C12 0.0363(12) 0.0257(11) 0.0186(10) 0.0064(8) 0.0123(9) 0.0204(10)
C13 0.0484(15) 0.0649(18) 0.0154(10) 0.0136(11) 0.0082(10) 0.0452(15)
C14 0.0211(10) 0.0192(9) 0.0172(9) 0.0033(7) 0.0032(8) 0.0119(8)
C15 0.0296(11) 0.0228(10) 0.0168(9) 0.0017(8) 0.0023(8) 0.0145(9)
C16 0.0131(8) 0.0137(8) 0.0127(8) 0.0045(7) 0.0007(7) 0.0052(7)
C17 0.0142(9) 0.0130(8) 0.0157(9) 0.0033(7) 0.0042(7) 0.0050(7)
C18 0.0197(10) 0.0179(9) 0.0206(10) 0.0078(8) 0.0033(8) 0.0078(8)
C19 0.0218(10) 0.0170(9) 0.0262(11) 0.0115(8) 0.0073(8) 0.0066(8)
C20 0.0149(9) 0.0148(9) 0.0238(10) 0.0066(7) 0.0067(8) 0.0040(7)
C21 0.0108(8) 0.0127(8) 0.0180(9) 0.0023(7) 0.0044(7) 0.0038(7)
C22 0.0121(8) 0.0128(8) 0.0164(9) -0.0002(7) 0.0042(7) 0.0048(7)
C23 0.0124(8) 0.0162(9) 0.0185(9) 0.0029(7) 0.0006(7) 0.0067(7)
C24 0.0157(9) 0.0161(9) 0.0131(8) 0.0027(7) 0.0013(7) 0.0063(7)
C25 0.0156(9) 0.0189(9) 0.0213(10) 0.0061(7) 0.0035(7) 0.0095(8)
C26 0.0117(9) 0.0160(9) 0.0264(10) 0.0042(8) 0.0036(8) 0.0027(7)
C27 0.0214(10) 0.0239(10) 0.0264(11) 0.0085(8) 0.0084(8) 0.0126(9)
C28 0.0252(12) 0.0412(14) 0.0358(13) 0.0133(11) 0.0093(10) 0.0202(11)
C29 0.0119(9) 0.0186(9) 0.0215(10) 0.0014(7) 0.0066(7) 0.0054(7)
C30 0.0180(9) 0.0184(9) 0.0215(10) 0.0028(7) 0.0100(8) 0.0072(8)
C31 0.0211(11) 0.0400(14) 0.0326(12) -0.0007(10) 0.0169(10) 0.0053(10)
C32 0.0332(13) 0.0467(15) 0.0299(13) 0.0003(11) 0.0225(11) 0.0082(11)
C33 0.0330(12) 0.0322(12) 0.0190(10) 0.0012(9) 0.0131(9) 0.0116(10)
C34 0.0230(10) 0.0182(9) 0.0173(9) 0.0036(7) 0.0079(8) 0.0105(8)
C35 0.0197(9) 0.0157(9) 0.0177(9) 0.0013(7) 0.0040(7) 0.0090(8)
C36 0.0146(9) 0.0198(9) 0.0182(9) -0.0013(7) 0.0023(7) 0.0052(8)
C37 0.0174(9) 0.0144(9) 0.0200(9) -0.0009(7) 0.0056(8) 0.0036(7)
C38 0.0170(9) 0.0166(9) 0.0289(11) 0.0014(8) 0.0081(8) 0.0052(8)
C39 0.0282(12) 0.0353(13) 0.0177(10) -0.0043(9) 0.0042(9) 0.0103(10)
S7 0.0154(2) 0.0252(3) 0.0272(3) 0.0025(2) 0.0029(2) 0.0097(2)
F1 0.0460(14) 0.0339(13) 0.0231(10) -0.0088(9) 0.0066(9) 0.0062(10)
F1A 0.024(3) 0.058(4) 0.067(4) 0.002(4) 0.011(3) 0.002(3)
F2 0.0201(11) 0.0671(18) 0.103(3) -0.0106(17) -0.0035(13) 0.0180(11)
F2A 0.056(4) 0.029(3) 0.059(4) 0.019(3) 0.016(4) 0.002(3)
F3 0.065(2) 0.0517(17) 0.0320(12) 0.0131(11) 0.0158(12) -0.0130(15)
F3A 0.043(4) 0.073(5) 0.032(3) 0.006(4) -0.003(3) -0.012(4)
O1 0.0409(11) 0.0821(15) 0.0253(9) 0.0021(9) 0.0075(8) 0.0436(11)
O2 0.0484(13) 0.0306(10) 0.0865(17) 0.0268(11) 0.0122(12) 0.0143(10)
O3 0.0237(9) 0.0506(11) 0.0315(9) -0.0179(8) 0.0044(7) 0.0098(8)
C40 0.0309(12) 0.0334(12) 0.0254(11) 0.0006(9) 0.0087(10) 0.0020(10)
S8 0.0232(3) 0.0252(3) 0.0546(4) 0.0125(3) 0.0097(3) 0.0135(2)
F4 0.0364(9) 0.0587(11) 0.0497(10) 0.0077(8) 0.0188(8) 0.0103(8)
F5 0.0504(9) 0.0321(8) 0.0391(8) 0.0028(6) 0.0025(7) 0.0257(7)
F6 0.0438(10) 0.0505(10) 0.0374(9) 0.0012(7) -0.0097(7) 0.0160(8)
O4 0.0414(11) 0.0348(10) 0.0460(11) 0.0014(8) 0.0057(9) 0.0247(9)
O5 0.0338(11) 0.0445(12) 0.116(2) 0.0160(13) 0.0398(13) 0.0154(10)
O6 0.0528(13) 0.0405(11) 0.0759(16) 0.0256(11) 0.0049(11) 0.0285(10)
C41 0.0274(12) 0.0331(13) 0.0315(12) 0.0073(10) 0.0013(10) 0.0117(10)
S9 0.0145(2) 0.0207(2) 0.0171(2) 0.00594(18) 0.00353(18) 0.00373(18)
F7 0.0516(10) 0.0731(12) 0.0297(8) 0.0260(8) 0.0072(7) 0.0323(9)
F8 0.0676(14) 0.0605(13) 0.0460(11) -0.0191(9) -0.0221(10) 0.0028(11)
F9 0.0298(9) 0.1135(18) 0.0640(12) 0.0335(12) 0.0107(8) 0.0391(11)
O7 0.0335(9) 0.0246(8) 0.0252(8) 0.0004(6) 0.0119(7) 0.0038(7)
O8 0.0241(8) 0.0324(9) 0.0371(9) 0.0194(7) 0.0124(7) 0.0049(7)
O9 0.0336(9) 0.0428(10) 0.0349(9) 0.0171(8) 0.0177(8) 0.0242(8)
C42 0.0262(12) 0.0474(15) 0.0248(12) 0.0065(11) -0.0018(10) 0.0110(11)

loop_
_atom_type_symbol
_atom_type_description
_atom_type_scat_dispersion_real
_atom_type_scat_dispersion_imag
_atom_type_scat_source
C C 0.0033 0.0016 'International Tables Vol C Tables 4.2.6.8 and 6.1.1.4'
H H 0.0000 0.0000 'International Tables Vol C Tables 4.2.6.8 and 6.1.1.4'
F F 0.0171 0.0103 'International Tables Vol C Tables 4.2.6.8 and 6.1.1.4'
N N 0.0061 0.0033 'International Tables Vol C Tables 4.2.6.8 and 6.1.1.4'
O O 0.0106 0.0060 'International Tables Vol C Tables 4.2.6.8 and 6.1.1.4'
S S 0.1246 0.1234 'International Tables Vol C Tables 4.2.6.8 and 6.1.1.4'
Zn Zn 0.2839 1.4301 'International Tables Vol C Tables 4.2.6.8 and 6.1.1.4'

loop_
_exptl_crystal_face_index_h
_exptl_crystal_face_index_k
_exptl_crystal_face_index_l
_exptl_crystal_face_perp_dist
-1.00 0.00 0.00 0.1190
-1.00 -1.00 -1.00 0.1560
1.00 1.00 1.00 0.1520
-1.00 0.00 -1.00 0.1400
1.00 0.00 1.00 0.1370
0.00 0.00 -1.00 0.1140
0.00 0.00 1.00 0.1040
-1.00 -1.00 1.00 0.1340
1.00 1.00 -1.00 0.1400
0.00 -1.00 -1.00 0.1670
0.00 1.00 1.00 0.1310
-1.00 -1.00 0.00 0.1440
1.00 -1.00 0.00 0.0900
-1.00 1.00 0.00 0.0830
-1.00 1.00 -1.00 0.1000
1.00 -1.00 1.00 0.0860
-1.00 0.00 1.00 0.0890
1.00 0.00 -1.00 0.1110
-1.00 1.00 1.00 0.0710
1.00 -1.00 -1.00 0.1000
0.00 -1.00 0.00 0.1700
0.00 -1.00 1.00 0.1460
-1.00 1.00 2.00 0.0790
-2.00 1.00 2.00 0.0740
2.00 -1.00 -2.00 0.1060
-1.00 2.00 0.00 0.1000
-1.00 1.00 -2.00 0.1080
0.00 1.00 -2.00 0.1150
0.00 -1.00 2.00 0.1400
1.00 -1.00 -2.00 0.1220
1.00 -2.00 2.00 0.1140

loop_
_geom_angle_atom_site_label_1
_geom_angle_atom_site_label_2
_geom_angle_atom_site_label_3
_geom_angle
_geom_angle_site_symmetry_1
_geom_angle_site_symmetry_3
_geom_angle_publ_flag
S2 Zn1 S6 118.623(19) . . ?
N1 Zn1 S2 103.14(5) . . ?
N1 Zn1 S6 101.53(5) . . ?
N2 Zn1 S2 108.57(5) . . ?
N2 Zn1 S6 132.19(5) . . ?
N2 Zn1 N1 73.50(6) . . ?
N2 Zn1 N3 74.63(6) . . ?
N3 Zn1 S2 108.97(5) . . ?
N3 Zn1 S6 83.11(5) . . ?
N3 Zn1 N1 140.33(6) . . ?
S4 Zn2 S2 121.489(18) . . ?
N4 Zn2 S2 105.59(4) . . ?
N4 Zn2 S4 100.88(5) . . ?
N5 Zn2 S2 131.03(5) . . ?
N5 Zn2 S4 105.99(5) . . ?
N5 Zn2 N4 74.13(6) . . ?
N5 Zn2 N6 74.09(6) . . ?
N6 Zn2 S2 80.20(4) . . ?
N6 Zn2 S4 108.12(4) . . ?
N6 Zn2 N4 141.63(6) . . ?
S6 Zn3 S4 116.756(19) . . ?
N7 Zn3 S4 105.75(5) . . ?
N7 Zn3 S6 99.10(5) . . ?
N8 Zn3 S4 137.63(5) . . ?
N8 Zn3 S6 104.56(5) . . ?
N8 Zn3 N7 75.01(6) . . ?
N8 Zn3 N9 74.59(6) . . ?
N9 Zn3 S4 84.41(5) . . ?
N9 Zn3 S6 107.09(5) . . ?
N9 Zn3 N7 143.85(6) . . ?
C2 S1 C3 93.61(10) . . ?
Zn1 S2 Zn2 113.54(2) . . ?
C24 S2 Zn1 101.72(6) . . ?
C24 S2 Zn2 90.90(6) . . ?
C15 S3 C16 93.92(9) . . ?
Zn2 S4 Zn3 117.02(2) . . ?
C37 S4 Zn2 108.52(7) . . ?
C37 S4 Zn3 98.07(7) . . ?
C28 S5 C29 93.04(10) . . ?
Zn3 S6 Zn1 123.38(2) . . ?
C11 S6 Zn1 98.68(7) . . ?
C11 S6 Zn3 102.95(7) . . ?
Zn1 N1 H1 118.6(17) . . ?
C1 N1 Zn1 106.71(12) . . ?
C1 N1 H1 105.4(18) . . ?
C3 N1 Zn1 109.74(12) . . ?
C3 N1 C1 107.37(15) . . ?
C3 N1 H1 108.4(17) . . ?
C4 N2 Zn1 120.98(13) . . ?
C4 N2 C8 120.78(16) . . ?
C8 N2 Zn1 118.12(12) . . ?
C9 N3 Zn1 117.93(13) . . ?
C9 N3 C10 123.95(17) . . ?
C10 N3 Zn1 115.56(12) . . ?
Zn2 N4 H4 111.5(18) . . ?
C14 N4 Zn2 107.92(12) . . ?
C14 N4 H4 111.1(18) . . ?
C16 N4 Zn2 110.58(11) . . ?
C16 N4 C14 108.31(15) . . ?
C16 N4 H4 107.4(18) . . ?
C17 N5 Zn2 120.23(12) . . ?
C17 N5 C21 121.17(16) . . ?
C21 N5 Zn2 118.33(12) . . ?
C22 N6 Zn2 118.73(13) . . ?
C22 N6 C23 122.08(16) . . ?
C23 N6 Zn2 118.13(12) . . ?
Zn3 N7 H7 111.8(16) . . ?
C27 N7 Zn3 109.93(12) . . ?
C27 N7 H7 106.8(15) . . ?
C29 N7 Zn3 110.60(12) . . ?
C29 N7 C27 108.47(15) . . ?
C29 N7 H7 109.1(16) . . ?
C30 N8 Zn3 120.47(13) . . ?
C30 N8 C34 121.66(17) . . ?
C34 N8 Zn3 117.85(13) . . ?
C35 N9 Zn3 119.06(14) . . ?
C35 N9 C36 125.34(17) . . ?
C36 N9 Zn3 115.16(12) . . ?
N1 C1 H1A 109.9 . . ?
N1 C1 H1B 109.9 . . ?
N1 C1 C2 108.81(17) . . ?
H1A C1 H1B 108.3 . . ?
C2 C1 H1A 109.9 . . ?
C2 C1 H1B 109.9 . . ?
S1 C2 H2A 110.7 . . ?
S1 C2 H2B 110.7 . . ?
C1 C2 S1 105.11(15) . . ?
C1 C2 H2A 110.7 . . ?
C1 C2 H2B 110.7 . . ?
H2A C2 H2B 108.8 . . ?
N1 C3 S1 106.26(13) . . ?
N1 C3 C4 108.46(15) . . ?
N1 C3 C12 111.94(16) . . ?
C4 C3 S1 109.41(13) . . ?
C4 C3 C12 110.57(17) . . ?
C12 C3 S1 110.07(14) . . ?
N2 C4 C3 115.11(16) . . ?
N2 C4 C5 121.16(18) . . ?
C5 C4 C3 123.73(17) . . ?
C4 C5 H5 120.7 . . ?
C6 C5 C4 118.53(19) . . ?
C6 C5 H5 120.7 . . ?
C5 C6 H6 120.0 . . ?
C5 C6 C7 120.03(18) . . ?
C7 C6 H6 120.0 . . ?
C6 C7 H7A 120.9 . . ?
C8 C7 C6 118.16(18) . . ?
C8 C7 H7A 120.9 . . ?
N2 C8 C7 121.18(18) . . ?
N2 C8 C9 113.37(16) . . ?
C7 C8 C9 125.31(17) . . ?
N3 C9 C8 114.82(17) . . ?
N3 C9 C13 126.26(19) . . ?
C8 C9 C13 118.80(18) . . ?
N3 C10 H10A 110.4 . . ?
N3 C10 H10B 110.4 . . ?
N3 C10 C11 106.55(16) . . ?
H10A C10 H10B 108.6 . . ?
C11 C10 H10A 110.4 . . ?
C11 C10 H10B 110.4 . . ?
S6 C11 H11A 108.9 . . ?
S6 C11 H11B 108.9 . . ?
C10 C11 S6 113.16(14) . . ?
C10 C11 H11A 108.9 . . ?
C10 C11 H11B 108.9 . . ?
H11A C11 H11B 107.8 . . ?
C3 C12 H12A 109.5 . . ?
C3 C12 H12B 109.5 . . ?
C3 C12 H12C 109.5 . . ?
H12A C12 H12B 109.5 . . ?
H12A C12 H12C 109.5 . . ?
H12B C12 H12C 109.5 . . ?
C9 C13 H13A 109.5 . . ?
C9 C13 H13B 109.5 . . ?
C9 C13 H13C 109.5 . . ?
H13A C13 H13B 109.5 . . ?
H13A C13 H13C 109.5 . . ?
H13B C13 H13C 109.5 . . ?
N4 C14 H14A 109.9 . . ?
N4 C14 H14B 109.9 . . ?
N4 C14 C15 108.98(16) . . ?
H14A C14 H14B 108.3 . . ?
C15 C14 H14A 109.9 . . ?
C15 C14 H14B 109.9 . . ?
S3 C15 H15A 110.7 . . ?
S3 C15 H15B 110.7 . . ?
C14 C15 S3 105.02(14) . . ?
C14 C15 H15A 110.7 . . ?
C14 C15 H15B 110.7 . . ?
H15A C15 H15B 108.8 . . ?
N4 C16 S3 106.25(12) . . ?
N4 C16 C17 109.01(15) . . ?
N4 C16 C25 111.81(15) . . ?
C17 C16 S3 109.85(13) . . ?
C25 C16 S3 109.77(13) . . ?
C25 C16 C17 110.08(16) . . ?
N5 C17 C16 114.94(16) . . ?
N5 C17 C18 121.30(18) . . ?
C18 C17 C16 123.75(17) . . ?
C17 C18 H18 121.0 . . ?
C19 C18 C17 117.93(19) . . ?
C19 C18 H18 121.0 . . ?
C18 C19 H19 119.7 . . ?
C18 C19 C20 120.58(18) . . ?
C20 C19 H19 119.7 . . ?
C19 C20 H20 121.0 . . ?
C21 C20 C19 118.05(18) . . ?
C21 C20 H20 121.0 . . ?
N5 C21 C20 120.93(17) . . ?
N5 C21 C22 113.31(16) . . ?
C20 C21 C22 125.68(17) . . ?
N6 C22 C21 114.72(16) . . ?
N6 C22 C26 124.52(18) . . ?
C26 C22 C21 120.72(17) . . ?
N6 C23 H23A 109.8 . . ?
N6 C23 H23B 109.8 . . ?
N6 C23 C24 109.34(15) . . ?
H23A C23 H23B 108.3 . . ?
C24 C23 H23A 109.8 . . ?
C24 C23 H23B 109.8 . . ?
S2 C24 H24A 109.3 . . ?
S2 C24 H24B 109.3 . . ?
C23 C24 S2 111.81(13) . . ?
C23 C24 H24A 109.3 . . ?
C23 C24 H24B 109.3 . . ?
H24A C24 H24B 107.9 . . ?
C16 C25 H25A 109.5 . . ?
C16 C25 H25B 109.5 . . ?
C16 C25 H25C 109.5 . . ?
H25A C25 H25B 109.5 . . ?
H25A C25 H25C 109.5 . . ?
H25B C25 H25C 109.5 . . ?
C22 C26 H26A 109.5 . . ?
C22 C26 H26B 109.5 . . ?
C22 C26 H26C 109.5 . . ?
H26A C26 H26B 109.5 . . ?
H26A C26 H26C 109.5 . . ?
H26B C26 H26C 109.5 . . ?
N7 C27 H27A 110.1 . . ?
N7 C27 H27B 110.1 . . ?
N7 C27 C28 107.99(18) . . ?
H27A C27 H27B 108.4 . . ?
C28 C27 H27A 110.1 . . ?
C28 C27 H27B 110.1 . . ?
S5 C28 H28A 110.8 . . ?
S5 C28 H28B 110.8 . . ?
C27 C28 S5 104.78(16) . . ?
C27 C28 H28A 110.8 . . ?
C27 C28 H28B 110.8 . . ?
H28A C28 H28B 108.9 . . ?
N7 C29 S5 106.80(13) . . ?
N7 C29 C30 108.87(16) . . ?
N7 C29 C38 111.45(16) . . ?
C30 C29 S5 109.43(13) . . ?
C30 C29 C38 110.04(17) . . ?
C38 C29 S5 110.17(14) . . ?
N8 C30 C29 115.33(17) . . ?
N8 C30 C31 120.5(2) . . ?
C31 C30 C29 124.09(19) . . ?
C30 C31 H31 120.7 . . ?
C32 C31 C30 118.7(2) . . ?
C32 C31 H31 120.7 . . ?
C31 C32 H32 119.9 . . ?
C31 C32 C33 120.1(2) . . ?
C33 C32 H32 119.9 . . ?
C32 C33 H33 120.9 . . ?
C34 C33 C32 118.2(2) . . ?
C34 C33 H33 120.9 . . ?
N8 C34 C33 120.8(2) . . ?
N8 C34 C35 113.95(17) . . ?
C33 C34 C35 125.19(19) . . ?
N9 C35 C34 114.08(17) . . ?
N9 C35 C39 127.18(19) . . ?
C34 C35 C39 118.73(18) . . ?
N9 C36 H36A 109.9 . . ?
N9 C36 H36B 109.9 . . ?
N9 C36 C37 108.84(16) . . ?
H36A C36 H36B 108.3 . . ?
C37 C36 H36A 109.9 . . ?
C37 C36 H36B 109.9 . . ?
S4 C37 H37A 108.6 . . ?
S4 C37 H37B 108.6 . . ?
C36 C37 S4 114.76(14) . . ?
C36 C37 H37A 108.6 . . ?
C36 C37 H37B 108.6 . . ?
H37A C37 H37B 107.6 . . ?
C29 C38 H38A 109.5 . . ?
C29 C38 H38B 109.5 . . ?
C29 C38 H38C 109.5 . . ?
H38A C38 H38B 109.5 . . ?
H38A C38 H38C 109.5 . . ?
H38B C38 H38C 109.5 . . ?
C35 C39 H39A 109.5 . . ?
C35 C39 H39B 109.5 . . ?
C35 C39 H39C 109.5 . . ?
H39A C39 H39B 109.5 . . ?
H39A C39 H39C 109.5 . . ?
H39B C39 H39C 109.5 . . ?
O1 S7 O3 113.80(11) . . ?
O1 S7 C40 102.81(13) . . ?
O2 S7 O1 112.84(14) . . ?
O2 S7 O3 117.54(14) . . ?
O2 S7 C40 103.65(13) . . ?
O3 S7 C40 103.96(11) . . ?
F1 C40 S7 111.8(2) . . ?
F1 C40 F2 104.7(3) . . ?
F1A C40 S7 114.9(4) . . ?
F1A C40 F2A 100.3(7) . . ?
F2 C40 S7 110.2(2) . . ?
F2A C40 S7 99.0(4) . . ?
F3 C40 S7 115.5(2) . . ?
F3 C40 F1 108.4(3) . . ?
F3 C40 F2 105.5(3) . . ?
F3A C40 S7 113.5(5) . . ?
F3A C40 F1A 111.7(8) . . ?
F3A C40 F2A 116.3(9) . . ?
O4 S8 C41 103.02(11) . . ?
O5 S8 O4 115.66(15) . . ?
O5 S8 C41 102.08(13) . . ?
O6 S8 O4 114.79(13) . . ?
O6 S8 O5 115.16(15) . . ?
O6 S8 C41 103.45(14) . . ?
F4 C41 S8 111.08(18) . . ?
F4 C41 F6 107.6(2) . . ?
F5 C41 S8 110.77(18) . . ?
F5 C41 F4 108.3(2) . . ?
F5 C41 F6 107.0(2) . . ?
F6 C41 S8 111.95(18) . . ?
O7 S9 C42 103.09(12) . . ?
O8 S9 O7 114.76(11) . . ?
O8 S9 O9 115.54(11) . . ?
O8 S9 C42 103.56(12) . . ?
O9 S9 O7 113.79(11) . . ?
O9 S9 C42 103.95(12) . . ?
F7 C42 S9 111.53(18) . . ?
F7 C42 F9 108.2(2) . . ?
F8 C42 S9 111.7(2) . . ?
F8 C42 F7 107.9(2) . . ?
F8 C42 F9 106.8(2) . . ?
F9 C42 S9 110.47(18) . . ?

loop_
_geom_bond_atom_site_label_1
_geom_bond_atom_site_label_2
_geom_bond_distance
_geom_bond_site_symmetry_2
_geom_bond_publ_flag
Zn1 S2 2.3445(5) . ?
Zn1 S6 2.3538(5) . ?
Zn1 N1 2.2523(17) . ?
Zn1 N2 2.0880(15) . ?
Zn1 N3 2.1642(16) . ?
Zn2 S2 2.3732(5) . ?
Zn2 S4 2.3245(5) . ?
Zn2 N4 2.2194(16) . ?
Zn2 N5 2.1081(16) . ?
Zn2 N6 2.1657(16) . ?
Zn3 S4 2.3554(5) . ?
Zn3 S6 2.3484(6) . ?
Zn3 N7 2.2207(17) . ?
Zn3 N8 2.0919(16) . ?
Zn3 N9 2.1421(17) . ?
S1 C2 1.816(2) . ?
S1 C3 1.856(2) . ?
S2 C24 1.8406(19) . ?
S3 C15 1.815(2) . ?
S3 C16 1.8574(19) . ?
S4 C37 1.839(2) . ?
S5 C28 1.813(3) . ?
S5 C29 1.863(2) . ?
S6 C11 1.838(2) . ?
N1 C1 1.484(3) . ?
N1 C3 1.471(2) . ?
N1 H1 0.83(3) . ?
N2 C4 1.323(2) . ?
N2 C8 1.348(2) . ?
N3 C9 1.274(3) . ?
N3 C10 1.463(2) . ?
N4 C14 1.481(3) . ?
N4 C16 1.475(2) . ?
N4 H4 0.83(3) . ?
N5 C17 1.322(2) . ?
N5 C21 1.353(2) . ?
N6 C22 1.280(2) . ?
N6 C23 1.462(2) . ?
N7 C27 1.479(3) . ?
N7 C29 1.474(2) . ?
N7 H7 0.91(3) . ?
N8 C30 1.323(3) . ?
N8 C34 1.345(3) . ?
N9 C35 1.274(3) . ?
N9 C36 1.453(3) . ?
C1 H1A 0.9900 . ?
C1 H1B 0.9900 . ?
C1 C2 1.531(3) . ?
C2 H2A 0.9900 . ?
C2 H2B 0.9900 . ?
C3 C4 1.524(3) . ?
C3 C12 1.525(3) . ?
C4 C5 1.396(3) . ?
C5 H5 0.9500 . ?
C5 C6 1.377(3) . ?
C6 H6 0.9500 . ?
C6 C7 1.395(3) . ?
C7 H7A 0.9500 . ?
C7 C8 1.382(3) . ?
C8 C9 1.497(3) . ?
C9 C13 1.499(3) . ?
C10 H10A 0.9900 . ?
C10 H10B 0.9900 . ?
C10 C11 1.528(3) . ?
C11 H11A 0.9900 . ?
C11 H11B 0.9900 . ?
C12 H12A 0.9800 . ?
C12 H12B 0.9800 . ?
C12 H12C 0.9800 . ?
C13 H13A 0.9800 . ?
C13 H13B 0.9800 . ?
C13 H13C 0.9800 . ?
C14 H14A 0.9900 . ?
C14 H14B 0.9900 . ?
C14 C15 1.526(3) . ?
C15 H15A 0.9900 . ?
C15 H15B 0.9900 . ?
C16 C17 1.530(3) . ?
C16 C25 1.522(3) . ?
C17 C18 1.399(3) . ?
C18 H18 0.9500 . ?
C18 C19 1.383(3) . ?
C19 H19 0.9500 . ?
C19 C20 1.396(3) . ?
C20 H20 0.9500 . ?
C20 C21 1.383(3) . ?
C21 C22 1.498(3) . ?
C22 C26 1.494(3) . ?
C23 H23A 0.9900 . ?
C23 H23B 0.9900 . ?
C23 C24 1.529(3) . ?
C24 H24A 0.9900 . ?
C24 H24B 0.9900 . ?
C25 H25A 0.9800 . ?
C25 H25B 0.9800 . ?
C25 H25C 0.9800 . ?
C26 H26A 0.9800 . ?
C26 H26B 0.9800 . ?
C26 H26C 0.9800 . ?
C27 H27A 0.9900 . ?
C27 H27B 0.9900 . ?
C27 C28 1.518(3) . ?
C28 H28A 0.9900 . ?
C28 H28B 0.9900 . ?
C29 C30 1.529(3) . ?
C29 C38 1.530(3) . ?
C30 C31 1.397(3) . ?
C31 H31 0.9500 . ?
C31 C32 1.379(4) . ?
C32 H32 0.9500 . ?
C32 C33 1.395(4) . ?
C33 H33 0.9500 . ?
C33 C34 1.383(3) . ?
C34 C35 1.498(3) . ?
C35 C39 1.500(3) . ?
C36 H36A 0.9900 . ?
C36 H36B 0.9900 . ?
C36 C37 1.529(3) . ?
C37 H37A 0.9900 . ?
C37 H37B 0.9900 . ?
C38 H38A 0.9800 . ?
C38 H38B 0.9800 . ?
C38 H38C 0.9800 . ?
C39 H39A 0.9800 . ?
C39 H39B 0.9800 . ?
C39 H39C 0.9800 . ?
S7 O1 1.4371(18) . ?
S7 O2 1.426(2) . ?
S7 O3 1.4384(18) . ?
S7 C40 1.821(3) . ?
F1 C40 1.345(4) . ?
F1A C40 1.225(9) . ?
F2 C40 1.350(4) . ?
F2A C40 1.466(10) . ?
F3 C40 1.287(4) . ?
F3A C40 1.176(11) . ?
S8 O4 1.442(2) . ?
S8 O5 1.440(2) . ?
S8 O6 1.440(2) . ?
S8 C41 1.822(3) . ?
F4 C41 1.335(3) . ?
F5 C41 1.334(3) . ?
F6 C41 1.335(3) . ?
S9 O7 1.4435(17) . ?
S9 O8 1.4389(16) . ?
S9 O9 1.4395(17) . ?
S9 C42 1.820(2) . ?
F7 C42 1.329(3) . ?
F8 C42 1.317(3) . ?
F9 C42 1.332(3) . ?

loop_
_geom_hbond_atom_site_label_D
_geom_hbond_atom_site_label_H
_geom_hbond_atom_site_label_A
_geom_hbond_distance_DH
_geom_hbond_distance_HA
_geom_hbond_distance_DA
_geom_hbond_angle_DHA
_geom_hbond_site_symmetry_A
_geom_hbond_publ_flag
N7 H7 O7 0.91(3) 2.14(3) 2.963(2) 150(2) . yes
N1 H1 O9 0.83(3) 2.28(3) 3.080(2) 163(2) . yes
N4 H4 O7 0.83(3) 2.22(3) 3.048(2) 177(3) . yes

loop_
_geom_torsion_atom_site_label_1
_geom_torsion_atom_site_label_2
_geom_torsion_atom_site_label_3
_geom_torsion_atom_site_label_4
_geom_torsion
_geom_torsion_site_symmetry_1
_geom_torsion_site_symmetry_2
_geom_torsion_site_symmetry_3
_geom_torsion_site_symmetry_4
_geom_torsion_publ_flag
Zn1 S2 C24 C23 169.80(12) . . . . ?
Zn1 S6 C11 C10 -30.47(15) . . . . ?
Zn1 N1 C1 C2 165.18(14) . . . . ?
Zn1 N1 C3 S1 -152.95(8) . . . . ?
Zn1 N1 C3 C4 -35.41(17) . . . . ?
Zn1 N1 C3 C12 86.86(17) . . . . ?
Zn1 N2 C4 C3 6.9(2) . . . . ?
Zn1 N2 C4 C5 -172.61(15) . . . . ?
Zn1 N2 C8 C7 172.13(14) . . . . ?
Zn1 N2 C8 C9 -11.8(2) . . . . ?
Zn1 N3 C9 C8 -5.3(2) . . . . ?
Zn1 N3 C9 C13 170.75(19) . . . . ?
Zn1 N3 C10 C11 -48.97(18) . . . . ?
Zn2 S2 C24 C23 55.53(13) . . . . ?
Zn2 S4 C37 C36 98.22(14) . . . . ?
Zn2 N4 C14 C15 165.91(13) . . . . ?
Zn2 N4 C16 S3 -152.18(8) . . . . ?
Zn2 N4 C16 C17 -33.86(17) . . . . ?
Zn2 N4 C16 C25 88.08(16) . . . . ?
Zn2 N5 C17 C16 7.3(2) . . . . ?
Zn2 N5 C17 C18 -171.53(15) . . . . ?
Zn2 N5 C21 C20 172.46(15) . . . . ?
Zn2 N5 C21 C22 -10.4(2) . . . . ?
Zn2 N6 C22 C21 -2.0(2) . . . . ?
Zn2 N6 C22 C26 175.58(14) . . . . ?
Zn2 N6 C23 C24 0.8(2) . . . . ?
Zn3 S4 C37 C36 -23.88(15) . . . . ?
Zn3 S6 C11 C10 96.84(14) . . . . ?
Zn3 N7 C27 C28 168.04(14) . . . . ?
Zn3 N7 C29 S5 -151.09(9) . . . . ?
Zn3 N7 C29 C30 -33.02(18) . . . . ?
Zn3 N7 C29 C38 88.54(16) . . . . ?
Zn3 N8 C30 C29 0.8(2) . . . . ?
Zn3 N8 C30 C31 -176.44(18) . . . . ?
Zn3 N8 C34 C33 175.27(17) . . . . ?
Zn3 N8 C34 C35 -7.5(2) . . . . ?
Zn3 N9 C35 C34 1.5(2) . . . . ?
Zn3 N9 C35 C39 -179.55(17) . . . . ?
Zn3 N9 C36 C37 -46.46(19) . . . . ?
S1 C3 C4 N2 136.09(15) . . . . ?
S1 C3 C4 C5 -44.5(2) . . . . ?
S3 C16 C17 N5 134.80(15) . . . . ?
S3 C16 C17 C18 -46.4(2) . . . . ?
S5 C29 C30 N8 138.67(16) . . . . ?
S5 C29 C30 C31 -44.2(3) . . . . ?
N1 C1 C2 S1 -34.2(2) . . . . ?
N1 C3 C4 N2 20.6(2) . . . . ?
N1 C3 C4 C5 -159.97(18) . . . . ?
N2 C4 C5 C6 0.1(3) . . . . ?
N2 C8 C9 N3 11.1(2) . . . . ?
N2 C8 C9 C13 -165.4(2) . . . . ?
N3 C10 C11 S6 51.77(19) . . . . ?
N4 C14 C15 S3 -35.1(2) . . . . ?
N4 C16 C17 N5 18.8(2) . . . . ?
N4 C16 C17 C18 -162.49(18) . . . . ?
N5 C17 C18 C19 -1.3(3) . . . . ?
N5 C21 C22 N6 7.9(2) . . . . ?
N5 C21 C22 C26 -169.71(17) . . . . ?
N6 C23 C24 S2 -41.62(19) . . . . ?
N7 C27 C28 S5 -40.4(2) . . . . ?
N7 C29 C30 N8 22.3(2) . . . . ?
N7 C29 C30 C31 -160.6(2) . . . . ?
N8 C30 C31 C32 0.8(4) . . . . ?
N8 C34 C35 N9 3.8(3) . . . . ?
N8 C34 C35 C39 -175.22(19) . . . . ?
N9 C36 C37 S4 46.0(2) . . . . ?
C1 N1 C3 S1 -37.34(17) . . . . ?
C1 N1 C3 C4 80.20(18) . . . . ?
C1 N1 C3 C12 -157.53(17) . . . . ?
C2 S1 C3 N1 15.08(15) . . . . ?
C2 S1 C3 C4 -101.83(15) . . . . ?
C2 S1 C3 C12 136.48(15) . . . . ?
C3 S1 C2 C1 10.51(16) . . . . ?
C3 N1 C1 C2 47.6(2) . . . . ?
C3 C4 C5 C6 -179.30(19) . . . . ?
C4 N2 C8 C7 -3.9(3) . . . . ?
C4 N2 C8 C9 172.16(17) . . . . ?
C4 C5 C6 C7 -3.0(3) . . . . ?
C5 C6 C7 C8 2.4(3) . . . . ?
C6 C7 C8 N2 1.0(3) . . . . ?
C6 C7 C8 C9 -174.56(18) . . . . ?
C7 C8 C9 N3 -173.06(19) . . . . ?
C7 C8 C9 C13 10.5(3) . . . . ?
C8 N2 C4 C3 -177.21(16) . . . . ?
C8 N2 C4 C5 3.3(3) . . . . ?
C9 N3 C10 C11 112.4(2) . . . . ?
C10 N3 C9 C8 -166.36(17) . . . . ?
C10 N3 C9 C13 9.7(3) . . . . ?
C12 C3 C4 N2 -102.52(19) . . . . ?
C12 C3 C4 C5 76.9(2) . . . . ?
C14 N4 C16 S3 -34.12(17) . . . . ?
C14 N4 C16 C17 84.21(18) . . . . ?
C14 N4 C16 C25 -153.86(16) . . . . ?
C15 S3 C16 N4 11.71(14) . . . . ?
C15 S3 C16 C17 -106.06(14) . . . . ?
C15 S3 C16 C25 132.78(14) . . . . ?
C16 S3 C15 C14 12.86(16) . . . . ?
C16 N4 C14 C15 46.2(2) . . . . ?
C16 C17 C18 C19 -179.94(19) . . . . ?
C17 N5 C21 C20 -1.6(3) . . . . ?
C17 N5 C21 C22 175.50(17) . . . . ?
C17 C18 C19 C20 -0.7(3) . . . . ?
C18 C19 C20 C21 1.4(3) . . . . ?
C19 C20 C21 N5 -0.3(3) . . . . ?
C19 C20 C21 C22 -177.05(19) . . . . ?
C20 C21 C22 N6 -175.12(19) . . . . ?
C20 C21 C22 C26 7.2(3) . . . . ?
C21 N5 C17 C16 -178.80(16) . . . . ?
C21 N5 C17 C18 2.4(3) . . . . ?
C22 N6 C23 C24 168.89(17) . . . . ?
C23 N6 C22 C21 -169.99(16) . . . . ?
C23 N6 C22 C26 7.6(3) . . . . ?
C25 C16 C17 N5 -104.22(19) . . . . ?
C25 C16 C17 C18 74.5(2) . . . . ?
C27 N7 C29 S5 -30.45(18) . . . . ?
C27 N7 C29 C30 87.61(19) . . . . ?
C27 N7 C29 C38 -150.83(17) . . . . ?
C28 S5 C29 N7 5.85(15) . . . . ?
C28 S5 C29 C30 -111.84(16) . . . . ?
C28 S5 C29 C38 127.05(16) . . . . ?
C29 S5 C28 C27 19.18(17) . . . . ?
C29 N7 C27 C28 47.0(2) . . . . ?
C29 C30 C31 C32 -176.2(2) . . . . ?
C30 N8 C34 C33 -3.1(3) . . . . ?
C30 N8 C34 C35 174.19(18) . . . . ?
C30 C31 C32 C33 -2.3(4) . . . . ?
C31 C32 C33 C34 1.1(4) . . . . ?
C32 C33 C34 N8 1.5(3) . . . . ?
C32 C33 C34 C35 -175.4(2) . . . . ?
C33 C34 C35 N9 -179.1(2) . . . . ?
C33 C34 C35 C39 1.9(3) . . . . ?
C34 N8 C30 C29 179.12(17) . . . . ?
C34 N8 C30 C31 1.9(3) . . . . ?
C35 N9 C36 C37 125.8(2) . . . . ?
C36 N9 C35 C34 -170.43(18) . . . . ?
C36 N9 C35 C39 8.5(3) . . . . ?
C38 C29 C30 N8 -100.1(2) . . . . ?
C38 C29 C30 C31 77.0(3) . . . . ?
O1 S7 C40 F1 36.6(3) . . . . ?
O1 S7 C40 F1A -157.3(7) . . . . ?
O1 S7 C40 F2 152.6(3) . . . . ?
O1 S7 C40 F2A -51.5(5) . . . . ?
O1 S7 C40 F3 -88.0(3) . . . . ?
O1 S7 C40 F3A 72.5(10) . . . . ?
O2 S7 C40 F1 -81.1(3) . . . . ?
O2 S7 C40 F1A 85.0(7) . . . . ?
O2 S7 C40 F2 34.9(3) . . . . ?
O2 S7 C40 F2A -169.2(5) . . . . ?
O2 S7 C40 F3 154.3(3) . . . . ?
O2 S7 C40 F3A -45.2(10) . . . . ?
O3 S7 C40 F1 155.5(2) . . . . ?
O3 S7 C40 F1A -38.4(7) . . . . ?
O3 S7 C40 F2 -88.5(3) . . . . ?
O3 S7 C40 F2A 67.4(5) . . . . ?
O3 S7 C40 F3 30.9(3) . . . . ?
O3 S7 C40 F3A -168.6(10) . . . . ?
O4 S8 C41 F4 -64.0(2) . . . . ?
O4 S8 C41 F5 56.4(2) . . . . ?
O4 S8 C41 F6 175.76(18) . . . . ?
O5 S8 C41 F4 175.75(19) . . . . ?
O5 S8 C41 F5 -63.8(2) . . . . ?
O5 S8 C41 F6 55.5(2) . . . . ?
O6 S8 C41 F4 55.9(2) . . . . ?
O6 S8 C41 F5 176.28(17) . . . . ?
O6 S8 C41 F6 -64.4(2) . . . . ?
O7 S9 C42 F7 -57.0(2) . . . . ?
O7 S9 C42 F8 -177.8(2) . . . . ?
O7 S9 C42 F9 63.4(2) . . . . ?
O8 S9 C42 F7 -176.9(2) . . . . ?
O8 S9 C42 F8 62.3(2) . . . . ?
O8 S9 C42 F9 -56.5(2) . . . . ?
O9 S9 C42 F7 62.0(2) . . . . ?
O9 S9 C42 F8 -58.8(2) . . . . ?
O9 S9 C42 F9 -177.6(2) . . . . ?

loop_
_smtbx_masks_void_nr
_smtbx_masks_void_average_x
_smtbx_masks_void_average_y
_smtbx_masks_void_average_z
_smtbx_masks_void_volume
_smtbx_masks_void_count_electrons
_smtbx_masks_void_content
1 0.000 0.500 0.000 282.3 48.3 ?
2 0.000 0.500 0.500 7.3 0.0 ?
3 0.201 0.264 0.563 15.3 5.6 ?
4 0.278 0.431 0.359 7.3 0.0 ?
5 0.722 0.569 0.641 7.3 0.0 ?
6 0.799 0.736 0.437 15.3 5.5 ?
